data_2239562
loop_
_publ_author_name
'Direm, Amani'
'Falek, Wahiba'
'Pilet, Guillaume'
'Benali-Cherif, Nourredine'

_publ_section_title
;
 Diaquabis(ethylenediamine-\k^2^<i>N</i>,<i>N</i>')copper(II)
 bis(sulfamerazinate)
;
_journal_coeditor_code NC2325
_journal_issue 6
_journal_name_full 'Acta Crystallographica Section E'
_journal_page_first m222
_journal_page_last m223
_journal_paper_doi 10.1107/S160053681401068X
_journal_volume 70
_journal_year 2014
_chemical_formula_iupac '[Cu (C2 H8 N2)2 (H2 O)2] (C11 H11 N4 O2 S)2'
_chemical_formula_moiety 'C4 H20 Cu N4 O2 2+, 2(C11 H11 N4 O2 S -)'
_chemical_formula_sum 'C26 H42 Cu N12 O6 S2'
_chemical_formula_weight 746.41
_chemical_name_common
;
Diaquabis(ethylenediamine-\k^2^<i>N</i>,<i>N</i>')copper(II)
bis(sulfamerazinate)
;
_chemical_name_systematic
;
Diaquabis(ethylenediamine-\k^2^<i>N</i>,<i>N</i>')copper(II)
bis[(4-aminophenylsulfonyl)(4-methylpyrimidin-2-yl)azanide]
;
_space_group_IT_number 2
_symmetry_cell_setting triclinic
_symmetry_space_group_name_Hall '-P 1'
_symmetry_space_group_name_H-M 'P -1'
_atom_sites_solution_primary direct
_atom_sites_solution_secondary difmap
_audit_conform_dict_name cif_core.dic
_audit_conform_dict_version 2.4.3
_audit_creation_method 'WinGX routine CIF_UPDATE'
_cell_angle_alpha 75.299(5)
_cell_angle_beta 82.800(5)
_cell_angle_gamma 78.873(5)
_cell_formula_units_Z 1
_cell_length_a 7.5429(4)
_cell_length_b 8.1800(5)
_cell_length_c 14.8434(8)
_cell_measurement_reflns_used 3709
_cell_measurement_temperature 293(2)
_cell_measurement_theta_max 29
_cell_measurement_theta_min 3
_cell_volume 866.40(9)
_computing_cell_refinement 'CrysAlis RED (Oxford Diffraction, 2006)'
_computing_data_collection 'GEMINI (Oxford Diffraction, 2006)'
_computing_data_reduction 'CrysAlis RED (Oxford Diffraction, 2006)'
_computing_molecular_graphics 'ORTEP-3 for Windows (Farrugia, 2012) and PLATON (Spek, 2009)'
_computing_publication_material 'WinGX (Farrugia, 2012)'
_computing_structure_refinement 'SHELXL2013 (Sheldrick, 2008)'
_computing_structure_solution 'SIR2004 (Burla <i>et al.</i>, 2005)'
_diffrn_ambient_temperature 293(2)
_diffrn_measured_fraction_theta_full 0.998
_diffrn_measured_fraction_theta_max 0.998
_diffrn_measurement_device Area
_diffrn_measurement_device_type 'Oxford Diffraction Gemini'
_diffrn_measurement_method \w/2\q
_diffrn_radiation_monochromator graphite
_diffrn_radiation_source 'fine-focus sealed tube'
_diffrn_radiation_type MoK\a
_diffrn_radiation_wavelength 0.71069
_diffrn_reflns_av_R_equivalents 0.0193
_diffrn_reflns_av_sigmaI/netI 0.0433
_diffrn_reflns_limit_h_max 7
_diffrn_reflns_limit_h_min -10
_diffrn_reflns_limit_k_max 11
_diffrn_reflns_limit_k_min -9
_diffrn_reflns_limit_l_max 18
_diffrn_reflns_limit_l_min -20
_diffrn_reflns_number 4738
_diffrn_reflns_theta_full 25.242
_diffrn_reflns_theta_max 29.281
_diffrn_reflns_theta_min 2.847
_diffrn_standards_number 0
_exptl_absorpt_coefficient_mu 0.808
_exptl_absorpt_correction_T_max 0.869
_exptl_absorpt_correction_T_min 0.723
_exptl_absorpt_correction_type analytical
_exptl_absorpt_process_details
;
(de Meulenaer & Tompa, 1965)
;
_exptl_crystal_colour blue
_exptl_crystal_density_diffrn 1.431
_exptl_crystal_density_method 'not measured'
_exptl_crystal_description block
_exptl_crystal_F_000 391
_exptl_crystal_size_max 0.413
_exptl_crystal_size_mid 0.363
_exptl_crystal_size_min 0.174
_refine_diff_density_max 0.331
_refine_diff_density_min -0.375
_refine_ls_extinction_method none
_refine_ls_goodness_of_fit_ref 1.049
_refine_ls_hydrogen_treatment mixed
_refine_ls_matrix_type full
_refine_ls_number_parameters 215
_refine_ls_number_reflns 4020
_refine_ls_number_restraints 0
_refine_ls_restrained_S_all 1.049
_refine_ls_R_factor_all 0.048
_refine_ls_R_factor_gt 0.0374
_refine_ls_shift/su_max 0
_refine_ls_shift/su_mean 0
_refine_ls_structure_factor_coef Fsqd
_refine_ls_weighting_details 'w=1/[\s^2^(Fo^2^)+(0.0359P)^2^+0.4528P] where P=(Fo^2^+2Fc^2^)/3'
_refine_ls_weighting_scheme calc
_refine_ls_wR_factor_gt 0.1414
_refine_ls_wR_factor_ref 0.0968
_reflns_number_gt 3361
_reflns_number_total 4020
_reflns_threshold_expression I>2\s(I)
_cod_data_source_file nc2325sup1.cf
_cod_data_source_block I
_cod_database_code 2239562
_cod_database_fobs_code 2239562

loop_
_symmetry_equiv_pos_as_xyz
x,y,z
-x,-y,-z

loop_
_atom_site_type_symbol
_atom_site_label
_atom_site_fract_x
_atom_site_fract_y
_atom_site_fract_z
_atom_site_U_iso_or_equiv
_atom_site_adp_type
_atom_site_calc_flag
_atom_site_occupancy
Cu Cu1 0.5 0 0 0.03130(12) Uani d 1
S S1 0.93674(7) 0.08503(7) 0.18420(3) 0.03012(13) Uani d 1
O O1 0.7864(2) -0.0053(2) 0.18937(11) 0.0387(4) Uani d 1
O O2 1.0053(2) 0.1546(2) 0.08903(10) 0.0428(4) Uani d 1
C C20 0.8897(3) 0.5351(3) 0.25274(16) 0.0355(5) Uani d 1
H H20 0.9615 0.6189 0.2451 0.043 Uiso calc 1
N N13 0.9256(2) -0.0906(2) 0.37617(12) 0.0347(4) Uani d 1
C C21 0.9576(3) 0.3893(3) 0.22151(15) 0.0346(5) Uani d 1
H H21 1.0743 0.3759 0.1924 0.041 Uiso calc 1
C C16 0.8532(3) 0.2613(3) 0.23311(14) 0.0291(4) Uani d 1
O O1W 0.4227(2) 0.1071(3) 0.14692(12) 0.0552(5) Uani d 1
C C12 0.9149(3) -0.1728(3) 0.46614(16) 0.0435(6) Uani d 1
C C11 1.0858(3) -0.1138(3) 0.32650(15) 0.0310(4) Uani d 1
N N11 1.1063(2) -0.0306(2) 0.23427(12) 0.0325(4) Uani d 1
N N12 1.2372(3) -0.2157(3) 0.36031(14) 0.0469(5) Uani d 1
C C15 0.7356(4) -0.1427(5) 0.5202(2) 0.0659(8) Uani d 1
H H15A 0.6836 -0.0235 0.5029 0.099 Uiso calc 1
H H15B 0.752 -0.1751 0.5858 0.099 Uiso calc 1
H H15C 0.656 -0.2102 0.5066 0.099 Uiso calc 1
C C13 1.0634(4) -0.2794(4) 0.5060(2) 0.0652(9) Uani d 1
H H13 1.0572 -0.3371 0.5686 0.078 Uiso calc 1
C C14 1.2192(4) -0.2967(4) 0.4501(2) 0.0658(9) Uani d 1
H H14 1.3198 -0.3699 0.4761 0.079 Uiso calc 1
C C17 0.6811(3) 0.2811(3) 0.27905(14) 0.0323(5) Uani d 1
H H17 0.6123 0.1942 0.2895 0.039 Uiso calc 1
N N14 0.6421(3) 0.7043(3) 0.32650(17) 0.0488(5) Uani d 1
C C19 0.7133(3) 0.5595(3) 0.29608(15) 0.0328(5) Uani d 1
C C18 0.6118(3) 0.4279(3) 0.30924(15) 0.0343(5) Uani d 1
H H18 0.4955 0.44 0.3389 0.041 Uiso calc 1
N N1 0.6743(3) -0.2106(2) 0.05258(13) 0.0382(4) Uani d 1
H H1NA 0.7839 -0.2193 0.011 0.046 Uiso calc 1
H H1NB 0.7067 -0.2059 0.113 0.046 Uiso calc 1
N N2 0.3086(3) -0.1504(2) 0.04393(14) 0.0394(4) Uani d 1
H H2NA 0.2099 -0.0953 0.0802 0.047 Uiso calc 1
H H2NB 0.2601 -0.1696 -0.0093 0.047 Uiso calc 1
C C1 0.5849(4) -0.3587(3) 0.06228(18) 0.0455(6) Uani d 1
H H1A 0.6484 -0.4586 0.1035 0.055 Uiso calc 1
H H1B 0.5857 -0.384 0.0018 0.055 Uiso calc 1
C C2 0.3928(4) -0.3160(3) 0.10211(18) 0.0476(6) Uani d 1
H H2A 0.3254 -0.4055 0.1017 0.057 Uiso calc 1
H H2B 0.3916 -0.3071 0.1661 0.057 Uiso calc 1
H H14A 0.5169 0.7352 0.3264 0.05 Uiso d 1
H H14B 0.7011 0.801 0.3119 0.05 Uiso d 1
H H1W 0.5101 0.0795 0.182 0.05 Uiso d 1
H H2W 0.3232 0.0599 0.182 0.05 Uiso d 1

loop_
_atom_site_aniso_label
_atom_site_aniso_U_11
_atom_site_aniso_U_22
_atom_site_aniso_U_33
_atom_site_aniso_U_12
_atom_site_aniso_U_13
_atom_site_aniso_U_23
Cu1 0.0291(2) 0.0302(2) 0.0334(2) -0.00225(15) -0.00634(15) -0.00569(15)
S1 0.0257(3) 0.0345(3) 0.0295(3) -0.0024(2) -0.0030(2) -0.0079(2)
O1 0.0305(8) 0.0411(9) 0.0488(9) -0.0061(7) -0.0087(7) -0.0156(7)
O2 0.0432(9) 0.0525(10) 0.0277(8) -0.0025(8) 0.0009(7) -0.0066(7)
C20 0.0292(11) 0.0323(12) 0.0452(12) -0.0109(9) -0.0030(9) -0.0056(10)
N13 0.0300(9) 0.0369(10) 0.0354(10) -0.0041(8) -0.0007(8) -0.0071(8)
C21 0.0246(10) 0.0390(12) 0.0381(12) -0.0075(9) 0.0004(9) -0.0051(9)
C16 0.0275(10) 0.0282(10) 0.0294(10) -0.0025(8) -0.0047(8) -0.0035(8)
O1W 0.0365(9) 0.0874(14) 0.0414(10) -0.0189(9) -0.0090(7) -0.0056(9)
C12 0.0428(13) 0.0493(15) 0.0367(12) -0.0103(11) 0.0000(10) -0.0068(11)
C11 0.0270(10) 0.0300(11) 0.0366(11) -0.0028(8) -0.0029(8) -0.0099(9)
N11 0.0231(9) 0.0370(10) 0.0342(9) -0.0004(7) -0.0007(7) -0.0066(8)
N12 0.0329(10) 0.0558(13) 0.0437(12) 0.0082(9) -0.0079(9) -0.0061(10)
C15 0.0537(17) 0.087(2) 0.0487(16) -0.0136(16) 0.0144(13) -0.0092(15)
C13 0.0594(18) 0.082(2) 0.0379(14) 0.0001(16) -0.0060(13) 0.0082(14)
C14 0.0506(17) 0.078(2) 0.0508(17) 0.0136(15) -0.0142(13) 0.0038(15)
C17 0.0303(11) 0.0299(11) 0.0362(11) -0.0091(9) -0.0002(9) -0.0053(9)
N14 0.0372(11) 0.0357(11) 0.0781(15) -0.0080(9) 0.0029(10) -0.0239(10)
C19 0.0316(11) 0.0300(11) 0.0357(11) -0.0049(9) -0.0051(9) -0.0050(9)
C18 0.0252(10) 0.0361(12) 0.0397(12) -0.0047(9) 0.0017(9) -0.0075(9)
N1 0.0359(10) 0.0388(11) 0.0353(10) 0.0005(8) -0.0066(8) -0.0037(8)
N2 0.0352(10) 0.0417(11) 0.0429(11) -0.0046(8) -0.0037(8) -0.0141(9)
C1 0.0549(15) 0.0320(12) 0.0446(14) -0.0010(11) -0.0043(11) -0.0047(10)
C2 0.0555(16) 0.0379(14) 0.0468(14) -0.0136(12) 0.0009(12) -0.0034(11)

loop_
_atom_type_symbol
_atom_type_description
_atom_type_scat_dispersion_real
_atom_type_scat_dispersion_imag
_atom_type_scat_source
C C 0.0033 0.0016 'International Tables Vol C Tables 4.2.6.8 and 6.1.1.4'
H H 0 0 'International Tables Vol C Tables 4.2.6.8 and 6.1.1.4'
N N 0.0061 0.0033 'International Tables Vol C Tables 4.2.6.8 and 6.1.1.4'
O O 0.0106 0.006 'International Tables Vol C Tables 4.2.6.8 and 6.1.1.4'
S S 0.1246 0.1234 'International Tables Vol C Tables 4.2.6.8 and 6.1.1.4'
Cu Cu 0.3201 1.2651 'International Tables Vol C Tables 4.2.6.8 and 6.1.1.4'

loop_
_geom_angle_atom_site_label_1
_geom_angle_atom_site_label_2
_geom_angle_atom_site_label_3
_geom_angle_site_symmetry_1
_geom_angle_site_symmetry_3
_geom_angle
N1 Cu1 N1 . 2_655 180
N1 Cu1 N2 . . 85.23(8)
N1 Cu1 N2 2_655 . 94.77(8)
N1 Cu1 N2 . 2_655 94.77(8)
N1 Cu1 N2 2_655 2_655 85.23(8)
N2 Cu1 N2 . 2_655 180
O2 S1 O1 . . 113.23(10)
O2 S1 N11 . . 105.46(9)
O1 S1 N11 . . 113.64(10)
O2 S1 C16 . . 106.20(10)
O1 S1 C16 . . 106.87(10)
N11 S1 C16 . . 111.27(10)
C21 C20 C19 . . 121.0(2)
C21 C20 H20 . . 119.5
C19 C20 H20 . . 119.5
C12 N13 C11 . . 117.89(19)
C20 C21 C16 . . 120.5(2)
C20 C21 H21 . . 119.7
C16 C21 H21 . . 119.7
C17 C16 C21 . . 119.0(2)
C17 C16 S1 . . 121.54(16)
C21 C16 S1 . . 119.33(16)
H1W O1W H2W . . 107.00
N13 C12 C13 . . 120.8(2)
N13 C12 C15 . . 116.8(2)
C13 C12 C15 . . 122.4(2)
N13 C11 N12 . . 124.9(2)
N13 C11 N11 . . 120.69(18)
N12 C11 N11 . . 114.39(19)
C11 N11 S1 . . 119.66(14)
C14 N12 C11 . . 115.0(2)
C12 C15 H15A . . 109.5
C12 C15 H15B . . 109.5
H15A C15 H15B . . 109.5
C12 C15 H15C . . 109.5
H15A C15 H15C . . 109.5
H15B C15 H15C . . 109.5
C14 C13 C12 . . 117.2(2)
C14 C13 H13 . . 121.4
C12 C13 H13 . . 121.4
N12 C14 C13 . . 124.2(2)
N12 C14 H14 . . 117.9
C13 C14 H14 . . 117.9
C18 C17 C16 . . 120.5(2)
C18 C17 H17 . . 119.7
C16 C17 H17 . . 119.7
C19 N14 H14A . . 115.00
C19 N14 H14B . . 122.00
H14A N14 H14B . . 112.00
N14 C19 C18 . . 120.2(2)
N14 C19 C20 . . 122.0(2)
C18 C19 C20 . . 117.8(2)
C17 C18 C19 . . 121.1(2)
C17 C18 H18 . . 119.5
C19 C18 H18 . . 119.5
C1 N1 Cu1 . . 107.55(14)
C1 N1 H1NA . . 110.2
Cu1 N1 H1NA . . 110.2
C1 N1 H1NB . . 110.2
Cu1 N1 H1NB . . 110.2
H1NA N1 H1NB . . 108.5
C2 N2 Cu1 . . 108.34(14)
C2 N2 H2NA . . 110
Cu1 N2 H2NA . . 110
C2 N2 H2NB . . 110
Cu1 N2 H2NB . . 110
H2NA N2 H2NB . . 108.4
N1 C1 C2 . . 108.2(2)
N1 C1 H1A . . 110.1
C2 C1 H1A . . 110.1
N1 C1 H1B . . 110.1
C2 C1 H1B . . 110.1
H1A C1 H1B . . 108.4
N2 C2 C1 . . 108.23(19)
N2 C2 H2A . . 110.1
C1 C2 H2A . . 110.1
N2 C2 H2B . . 110.1
C1 C2 H2B . . 110.1
H2A C2 H2B . . 108.4

loop_
_geom_bond_atom_site_label_1
_geom_bond_atom_site_label_2
_geom_bond_site_symmetry_2
_geom_bond_distance
Cu1 N1 . 2.0016(18)
Cu1 N1 2_655 2.0016(18)
Cu1 N2 . 2.0168(19)
Cu1 N2 2_655 2.0168(19)
S1 O2 . 1.4524(16)
S1 O1 . 1.4530(16)
S1 N11 . 1.5806(17)
S1 C16 . 1.752(2)
C20 C21 . 1.373(3)
C20 C19 . 1.404(3)
C20 H20 . 0.93
N13 C12 . 1.334(3)
N13 C11 . 1.341(3)
C21 C16 . 1.393(3)
C21 H21 . 0.93
C16 C17 . 1.389(3)
O1W H1W . 0.8500
O1W H2W . 0.9500
C12 C13 . 1.376(4)
C12 C15 . 1.494(4)
C11 N12 . 1.347(3)
C11 N11 . 1.370(3)
N12 C14 . 1.332(3)
C15 H15A . 0.96
C15 H15B . 0.96
C15 H15C . 0.96
C13 C14 . 1.357(4)
C13 H13 . 0.93
C14 H14 . 0.93
C17 C18 . 1.374(3)
C17 H17 . 0.93
N14 C19 . 1.364(3)
N14 H14A . 0.9300
N14 H14B . 0.9500
C19 C18 . 1.399(3)
C18 H18 . 0.93
N1 C1 . 1.465(3)
N1 H1NA . 0.97
N1 H1NB . 0.97
N2 C2 . 1.481(3)
N2 H2NA . 0.97
N2 H2NB . 0.97
C1 C2 . 1.505(4)
C1 H1A . 0.97
C1 H1B . 0.97
C2 H2A . 0.97
C2 H2B . 0.97

loop_
_geom_hbond_atom_site_label_D
_geom_hbond_atom_site_label_H
_geom_hbond_atom_site_label_A
_geom_hbond_site_symmetry_A
_geom_hbond_distance_DH
_geom_hbond_distance_HA
_geom_hbond_distance_DA
_geom_hbond_angle_DHA
_geom_hbond_publ_flag
N1 H1NA O2 2_755 0.97 2.09 3.022(3) 162 y
O1W H1W O1 1_555 0.85 2.07 2.816(2) 145 y
N1 H1NB O1 1_555 0.97 2.41 3.219(2) 140 y
O1W H2W N11 1_455 0.95 1.92 2.858(2) 171 y
N2 H2NA O2 1_455 0.97 2.33 3.189(3) 147 y
N2 H2NA N11 1_455 0.97 2.47 3.319(3) 145 y
N2 H2NB O2 2_655 0.97 2.42 3.277(3) 147 y
N14 H14A N12 1_465 0.93 2.09 3.003(3) 166 y
N14 H14B O1 1_565 0.95 2.21 2.993(3) 140 y
N14 H14B N13 1_565 0.95 2.44 3.215(3) 139 y
C17 H17 O1 . 0.93 2.55 2.915(3) 104 .

loop_
_geom_torsion_atom_site_label_1
_geom_torsion_atom_site_label_2
_geom_torsion_atom_site_label_3
_geom_torsion_atom_site_label_4
_geom_torsion
C19 C20 C21 C16 -0.7(3)
C20 C21 C16 C17 -1.8(3)
C20 C21 C16 S1 174.88(16)
O2 S1 C16 C17 129.97(17)
O1 S1 C16 C17 8.82(19)
N11 S1 C16 C17 -115.76(17)
O2 S1 C16 C21 -46.61(18)
O1 S1 C16 C21 -167.75(16)
N11 S1 C16 C21 67.66(18)
C11 N13 C12 C13 -0.8(4)
C11 N13 C12 C15 179.1(2)
C12 N13 C11 N12 0.8(3)
C12 N13 C11 N11 -178.8(2)
N13 C11 N11 S1 -3.7(3)
N12 C11 N11 S1 176.63(17)
O2 S1 N11 C11 179.29(17)
O1 S1 N11 C11 -56.1(2)
C16 S1 N11 C11 64.56(19)
N13 C11 N12 C14 0.1(4)
N11 C11 N12 C14 179.7(2)
N13 C12 C13 C14 0.0(5)
C15 C12 C13 C14 -179.9(3)
C11 N12 C14 C13 -1.0(5)
C12 C13 C14 N12 1.0(5)
C21 C16 C17 C18 2.7(3)
S1 C16 C17 C18 -173.90(16)
C21 C20 C19 N14 -179.1(2)
C21 C20 C19 C18 2.2(3)
C16 C17 C18 C19 -1.1(3)
N14 C19 C18 C17 180.0(2)
C20 C19 C18 C17 -1.3(3)
Cu1 N1 C1 C2 -43.1(2)
Cu1 N2 C2 C1 -35.0(2)
N1 C1 C2 N2 52.3(3)
